data_4074640
loop_
_publ_author_name
'Li, Bin'
'Wang, Baiquan'
'Xu, Shansheng'
'Zhou, Xiuzhong'
'Song, Haibin'

_publ_section_title
;
 Reactions of CpArCHCHArCp with Ru3(CO)12: An Unexpected Cleavage
 of a Bridging C--C Bond and Coupling of the Two Cyclopentadienyl
 Rings to Fulvalene Diruthenium Complexes
;
_journal_coden_ASTM ORGND7
_journal_issue 5
_journal_name_full Organometallics
_journal_page_first 1158
_journal_page_last 1166
_journal_paper_doi 10.1021/om050673w
_journal_volume 25
_journal_year 2006
_chemical_formula_sum 'C36 H36 O4 Ru2'
_chemical_formula_weight 734.79
_space_group_IT_number 2
_symmetry_space_group_name_Hall '-P 1'
_symmetry_space_group_name_H-M 'P -1'
_atom_sites_solution_hydrogens geom
_atom_sites_solution_primary direct
_atom_sites_solution_secondary difmap
_audit_creation_method SHELXL-97
_cell_angle_alpha 98.781(6)
_cell_angle_beta 106.070(5)
_cell_angle_gamma 112.801(5)
_cell_formula_units_Z 2
_cell_length_a 11.022(4)
_cell_length_b 11.305(4)
_cell_length_c 15.355(5)
_cell_measurement_temperature 293(2)
_cell_volume 1620.3(10)
_computing_structure_refinement 'SHELXL-97 (Sheldrick, 1997)'
_computing_structure_solution 'SHELXS-97 (Sheldrick, 1990)'
_diffrn_ambient_temperature 293(2)
_diffrn_measured_fraction_theta_full 0.996
_diffrn_measured_fraction_theta_max 0.942
_diffrn_radiation_monochromator graphite
_diffrn_radiation_source 'fine-focus sealed tube'
_diffrn_radiation_type MoK\a
_diffrn_radiation_wavelength 0.71073
_diffrn_reflns_av_R_equivalents 0.0201
_diffrn_reflns_av_sigmaI/netI 0.0508
_diffrn_reflns_limit_h_max 14
_diffrn_reflns_limit_h_min -14
_diffrn_reflns_limit_k_max 15
_diffrn_reflns_limit_k_min -11
_diffrn_reflns_limit_l_max 20
_diffrn_reflns_limit_l_min -17
_diffrn_reflns_number 10408
_diffrn_reflns_theta_full 25.00
_diffrn_reflns_theta_max 28.29
_diffrn_reflns_theta_min 1.44
_exptl_absorpt_coefficient_mu 0.969
_exptl_crystal_density_diffrn 1.506
_exptl_crystal_density_method 'not measured'
_exptl_crystal_F_000 744
_refine_diff_density_max 0.808
_refine_diff_density_min -0.515
_refine_diff_density_rms 0.097
_refine_ls_extinction_method none
_refine_ls_goodness_of_fit_ref 1.050
_refine_ls_hydrogen_treatment mixed
_refine_ls_matrix_type full
_refine_ls_number_parameters 379
_refine_ls_number_reflns 7584
_refine_ls_number_restraints 0
_refine_ls_restrained_S_all 1.050
_refine_ls_R_factor_all 0.0615
_refine_ls_R_factor_gt 0.0331
_refine_ls_shift/su_max 0.001
_refine_ls_shift/su_mean 0.000
_refine_ls_structure_factor_coef Fsqd
_refine_ls_weighting_details 'calc w=1/[\s^2^(Fo^2^)+(0.0418P)^2^+0.0000P] where P=(Fo^2^+2Fc^2^)/3'
_refine_ls_weighting_scheme calc
_refine_ls_wR_factor_gt 0.0802
_refine_ls_wR_factor_ref 0.0906
_reflns_number_gt 5403
_reflns_number_total 7584
_reflns_threshold_expression >2sigma(I)
_cod_data_source_file om050673wsi20050804_041201.cif
_cod_data_source_block 030828c
_cod_original_cell_volume 1620.2(10)
_cod_database_code 4074640

loop_
_symmetry_equiv_pos_as_xyz
'x, y, z'
'-x, -y, -z'

loop_
_atom_site_label
_atom_site_type_symbol
_atom_site_fract_x
_atom_site_fract_y
_atom_site_fract_z
_atom_site_U_iso_or_equiv
_atom_site_adp_type
_atom_site_occupancy
_atom_site_symmetry_multiplicity
_atom_site_calc_flag
_atom_site_refinement_flags
Ru1 Ru 0.06219(3) 0.50092(3) 0.332380(19) 0.02879(8) Uani 1 1 d .
Ru2 Ru -0.06558(3) 0.61603(3) 0.222074(19) 0.02983(8) Uani 1 1 d .
O1 O -0.1877(3) 0.2901(3) 0.3551(2) 0.0737(9) Uani 1 1 d .
O2 O -0.0354(3) 0.6811(3) 0.42710(19) 0.0501(7) Uani 1 1 d .
O3 O -0.0638(3) 0.3661(3) 0.1205(2) 0.0660(9) Uani 1 1 d .
O4 O -0.3703(3) 0.4401(3) 0.1879(3) 0.0839(11) Uani 1 1 d .
C1 C -0.0934(4) 0.3673(4) 0.3443(3) 0.0435(9) Uani 1 1 d .
C2 C -0.0232(3) 0.6238(3) 0.3615(3) 0.0347(8) Uani 1 1 d .
C3 C -0.0424(4) 0.4461(4) 0.1888(3) 0.0395(8) Uani 1 1 d .
C4 C -0.2553(4) 0.5060(4) 0.1993(3) 0.0468(9) Uani 1 1 d .
C5 C 0.2899(3) 0.6474(3) 0.3600(2) 0.0292(7) Uani 1 1 d .
C6 C 0.2625(3) 0.5163(3) 0.3108(2) 0.0313(7) Uani 1 1 d .
H6A H 0.2701 0.4919 0.2492 0.038 Uiso 1 1 calc R
C7 C 0.2297(3) 0.4285(3) 0.3668(2) 0.0316(7) Uani 1 1 d .
C8 C 0.2361(3) 0.5084(3) 0.4525(2) 0.0328(7) Uani 1 1 d .
H8A H 0.2253 0.4776 0.5074 0.039 Uiso 1 1 calc R
C9 C 0.2760(3) 0.6408(3) 0.4486(2) 0.0326(7) Uani 1 1 d .
H9A H 0.2948 0.7168 0.4996 0.039 Uiso 1 1 calc R
C10 C 0.1342(3) 0.7629(3) 0.2080(2) 0.0310(7) Uani 1 1 d .
C11 C 0.0243(4) 0.7056(3) 0.1167(2) 0.0352(8) Uani 1 1 d .
H11A H 0.0264 0.6544 0.0600 0.042 Uiso 1 1 calc R
C12 C -0.0868(4) 0.7378(3) 0.1201(2) 0.0345(8) Uani 1 1 d .
C13 C -0.0436(4) 0.8199(3) 0.2147(2) 0.0336(8) Uani 1 1 d .
H13A H -0.0944 0.8648 0.2370 0.040 Uiso 1 1 calc R
C14 C 0.0919(3) 0.8355(3) 0.2673(2) 0.0326(7) Uani 1 1 d .
H14A H 0.1498 0.8915 0.3329 0.039 Uiso 1 1 calc R
C15 C 0.3518(3) 0.7757(3) 0.3336(2) 0.0303(7) Uani 1 1 d .
H15A H 0.3392 0.8437 0.3729 0.036 Uiso 1 1 calc R
C16 C 0.2779(3) 0.7646(3) 0.2284(2) 0.0308(7) Uani 1 1 d .
H16A H 0.2634 0.6799 0.1889 0.037 Uiso 1 1 calc R
C17 C 0.5117(3) 0.8249(3) 0.3604(2) 0.0329(7) Uani 1 1 d .
C18 C 0.5661(4) 0.7423(4) 0.3290(3) 0.0457(9) Uani 1 1 d .
H18A H 0.5048 0.6540 0.2924 0.055 Uiso 1 1 calc R
C19 C 0.7099(4) 0.7891(5) 0.3515(3) 0.0548(11) Uani 1 1 d .
H19A H 0.7448 0.7324 0.3301 0.066 Uiso 1 1 calc R
C20 C 0.8013(4) 0.9186(5) 0.4052(3) 0.0594(12) Uani 1 1 d .
H20A H 0.8982 0.9496 0.4207 0.071 Uiso 1 1 calc R
C21 C 0.7499(4) 1.0029(4) 0.4363(3) 0.0597(12) Uani 1 1 d .
H21A H 0.8118 1.0917 0.4716 0.072 Uiso 1 1 calc R
C22 C 0.6055(4) 0.9554(4) 0.4149(3) 0.0477(9) Uani 1 1 d .
H22A H 0.5713 1.0121 0.4375 0.057 Uiso 1 1 calc R
C23 C 0.3683(4) 0.8783(3) 0.1975(2) 0.0346(8) Uani 1 1 d .
C24 C 0.4349(5) 0.8548(4) 0.1379(3) 0.0571(11) Uani 1 1 d .
H24A H 0.4216 0.7680 0.1144 0.068 Uiso 1 1 calc R
C25 C 0.5217(6) 0.9590(5) 0.1124(4) 0.0766(16) Uani 1 1 d .
H25A H 0.5669 0.9418 0.0727 0.092 Uiso 1 1 calc R
C26 C 0.5408(5) 1.0866(5) 0.1455(4) 0.0704(14) Uani 1 1 d .
H26A H 0.5982 1.1560 0.1278 0.084 Uiso 1 1 calc R
C27 C 0.4760(5) 1.1121(4) 0.2040(3) 0.0579(11) Uani 1 1 d .
H27A H 0.4890 1.1989 0.2269 0.069 Uiso 1 1 calc R
C28 C 0.3897(4) 1.0071(4) 0.2297(3) 0.0486(10) Uani 1 1 d .
H28A H 0.3454 1.0252 0.2699 0.058 Uiso 1 1 calc R
C29 C 0.2149(4) 0.2870(4) 0.3484(3) 0.0406(9) Uani 1 1 d .
C30 C 0.1768(6) 0.2247(4) 0.2438(3) 0.0696(14) Uani 1 1 d .
H30A H 0.0851 0.2150 0.2083 0.104 Uiso 1 1 calc R
H30B H 0.1753 0.1381 0.2344 0.104 Uiso 1 1 calc R
H30C H 0.2460 0.2816 0.2227 0.104 Uiso 1 1 calc R
C31 C 0.1034(6) 0.1971(4) 0.3805(4) 0.0739(15) Uani 1 1 d .
H31A H 0.0124 0.1885 0.3445 0.111 Uiso 1 1 calc R
H31B H 0.1265 0.2359 0.4466 0.111 Uiso 1 1 calc R
H31C H 0.1008 0.1101 0.3709 0.111 Uiso 1 1 calc R
C32 C 0.3615(5) 0.3003(5) 0.4058(4) 0.0781(15) Uani 1 1 d .
H32A H 0.3854 0.3395 0.4720 0.117 Uiso 1 1 calc R
H32B H 0.4316 0.3566 0.3850 0.117 Uiso 1 1 calc R
H32C H 0.3584 0.2131 0.3960 0.117 Uiso 1 1 calc R
C33 C -0.2148(4) 0.7149(4) 0.0359(3) 0.0451(9) Uani 1 1 d .
C34 C -0.1668(5) 0.8390(5) 0.0006(3) 0.0770(15) Uani 1 1 d .
H34A H -0.1398 0.9177 0.0502 0.115 Uiso 1 1 calc R
H34B H -0.2433 0.8291 -0.0534 0.115 Uiso 1 1 calc R
H34C H -0.0875 0.8478 -0.0171 0.115 Uiso 1 1 calc R
C35 C -0.3408(5) 0.7014(5) 0.0647(3) 0.0666(13) Uani 1 1 d .
H35A H -0.3709 0.6238 0.0867 0.100 Uiso 1 1 calc R
H35B H -0.4173 0.6918 0.0109 0.100 Uiso 1 1 calc R
H35C H -0.3132 0.7801 0.1144 0.100 Uiso 1 1 calc R
C36 C -0.2596(5) 0.5892(5) -0.0429(3) 0.0694(13) Uani 1 1 d .
H36A H -0.2905 0.5118 -0.0207 0.104 Uiso 1 1 calc R
H36B H -0.1806 0.5966 -0.0608 0.104 Uiso 1 1 calc R
H36C H -0.3357 0.5800 -0.0968 0.104 Uiso 1 1 calc R

loop_
_atom_site_aniso_label
_atom_site_aniso_U_11
_atom_site_aniso_U_22
_atom_site_aniso_U_33
_atom_site_aniso_U_23
_atom_site_aniso_U_13
_atom_site_aniso_U_12
Ru1 0.02705(15) 0.02752(15) 0.03354(17) 0.01200(12) 0.01223(12) 0.01222(12)
Ru2 0.02464(15) 0.02991(15) 0.03287(16) 0.01049(12) 0.00813(12) 0.01158(12)
O1 0.050(2) 0.069(2) 0.088(2) 0.0409(19) 0.0274(18) 0.0069(17)
O2 0.0581(18) 0.0632(18) 0.0455(16) 0.0151(14) 0.0275(14) 0.0381(16)
O3 0.087(2) 0.0574(19) 0.0425(17) -0.0054(14) 0.0071(16) 0.0404(18)
O4 0.0329(18) 0.073(2) 0.132(3) 0.052(2) 0.0185(19) 0.0100(16)
C1 0.035(2) 0.041(2) 0.052(2) 0.0212(18) 0.0130(18) 0.0137(18)
C2 0.0287(18) 0.0358(19) 0.043(2) 0.0156(16) 0.0167(16) 0.0138(15)
C3 0.036(2) 0.036(2) 0.041(2) 0.0088(17) 0.0083(17) 0.0168(17)
C4 0.036(2) 0.043(2) 0.056(3) 0.0201(19) 0.0070(19) 0.0174(19)
C5 0.0244(17) 0.0340(18) 0.0330(18) 0.0120(14) 0.0120(14) 0.0153(14)
C6 0.0346(19) 0.0354(18) 0.0337(19) 0.0129(15) 0.0175(15) 0.0208(16)
C7 0.0321(18) 0.0360(18) 0.0339(19) 0.0130(15) 0.0134(15) 0.0206(15)
C8 0.0338(19) 0.042(2) 0.0309(18) 0.0175(15) 0.0138(15) 0.0218(16)
C9 0.0290(18) 0.0342(18) 0.0315(18) 0.0064(14) 0.0097(15) 0.0135(15)
C10 0.0319(18) 0.0273(17) 0.0341(19) 0.0112(14) 0.0121(15) 0.0128(14)
C11 0.0349(19) 0.0377(19) 0.0329(19) 0.0120(15) 0.0141(16) 0.0146(16)
C12 0.0313(19) 0.041(2) 0.0344(19) 0.0167(16) 0.0109(15) 0.0184(16)
C13 0.0355(19) 0.0300(18) 0.040(2) 0.0122(15) 0.0157(16) 0.0174(15)
C14 0.0315(18) 0.0293(17) 0.0343(19) 0.0088(14) 0.0112(15) 0.0121(15)
C15 0.0281(17) 0.0288(17) 0.0368(19) 0.0108(14) 0.0138(15) 0.0138(14)
C16 0.0274(17) 0.0286(17) 0.0350(19) 0.0084(14) 0.0100(15) 0.0128(14)
C17 0.0296(18) 0.0338(18) 0.0355(19) 0.0169(15) 0.0115(15) 0.0124(15)
C18 0.034(2) 0.047(2) 0.061(3) 0.021(2) 0.0224(19) 0.0184(18)
C19 0.043(2) 0.070(3) 0.071(3) 0.033(2) 0.030(2) 0.034(2)
C20 0.028(2) 0.086(3) 0.061(3) 0.038(3) 0.014(2) 0.019(2)
C21 0.037(2) 0.056(3) 0.056(3) 0.013(2) 0.006(2) 0.000(2)
C22 0.040(2) 0.045(2) 0.051(2) 0.0096(19) 0.0144(19) 0.0147(19)
C23 0.0282(18) 0.0394(19) 0.0364(19) 0.0155(16) 0.0099(15) 0.0152(15)
C24 0.073(3) 0.051(3) 0.067(3) 0.028(2) 0.046(3) 0.030(2)
C25 0.100(4) 0.081(4) 0.085(4) 0.044(3) 0.071(4) 0.044(3)
C26 0.072(3) 0.063(3) 0.089(4) 0.049(3) 0.045(3) 0.023(3)
C27 0.054(3) 0.040(2) 0.080(3) 0.027(2) 0.025(2) 0.019(2)
C28 0.046(2) 0.040(2) 0.068(3) 0.021(2) 0.028(2) 0.0195(19)
C29 0.054(2) 0.039(2) 0.046(2) 0.0197(17) 0.0247(19) 0.0304(19)
C30 0.121(4) 0.045(3) 0.054(3) 0.016(2) 0.034(3) 0.046(3)
C31 0.110(4) 0.048(3) 0.103(4) 0.042(3) 0.071(4) 0.044(3)
C32 0.078(4) 0.065(3) 0.101(4) 0.022(3) 0.020(3) 0.053(3)
C33 0.042(2) 0.060(3) 0.037(2) 0.0199(19) 0.0107(18) 0.027(2)
C34 0.076(4) 0.086(4) 0.064(3) 0.045(3) 0.008(3) 0.036(3)
C35 0.048(3) 0.101(4) 0.061(3) 0.030(3) 0.014(2) 0.045(3)
C36 0.056(3) 0.088(4) 0.042(3) 0.000(2) 0.000(2) 0.030(3)

loop_
_atom_type_symbol
_atom_type_description
_atom_type_scat_dispersion_real
_atom_type_scat_dispersion_imag
_atom_type_scat_source
C C 0.0033 0.0016 'International Tables Vol C Tables 4.2.6.8 and 6.1.1.4'
H H 0.0000 0.0000 'International Tables Vol C Tables 4.2.6.8 and 6.1.1.4'
O O 0.0106 0.0060 'International Tables Vol C Tables 4.2.6.8 and 6.1.1.4'
Ru Ru -1.2594 0.8363 'International Tables Vol C Tables 4.2.6.8 and 6.1.1.4'

loop_
_geom_angle_atom_site_label_1
_geom_angle_atom_site_label_2
_geom_angle_atom_site_label_3
_geom_angle
C1 Ru1 C2 85.53(15)
C1 Ru1 C3 90.84(16)
C2 Ru1 C3 94.00(14)
C1 Ru1 C8 99.64(14)
C2 Ru1 C8 116.69(14)
C3 Ru1 C8 148.08(13)
C1 Ru1 C7 103.57(14)
C2 Ru1 C7 153.25(14)
C3 Ru1 C7 110.71(13)
C8 Ru1 C7 37.54(12)
C1 Ru1 C6 135.96(14)
C2 Ru1 C6 138.22(12)
C3 Ru1 C6 90.57(13)
C8 Ru1 C6 61.09(12)
C7 Ru1 C6 36.46(11)
C1 Ru1 C9 127.30(15)
C2 Ru1 C9 92.85(13)
C3 Ru1 C9 141.67(13)
C8 Ru1 C9 36.35(12)
C7 Ru1 C9 61.49(12)
C6 Ru1 C9 60.55(12)
C1 Ru1 C5 160.87(14)
C2 Ru1 C5 102.85(12)
C3 Ru1 C5 105.48(13)
C8 Ru1 C5 61.23(12)
C7 Ru1 C5 61.66(12)
C6 Ru1 C5 36.65(11)
C9 Ru1 C5 36.39(11)
C1 Ru1 Ru2 101.15(11)
C2 Ru1 Ru2 48.58(10)
C3 Ru1 Ru2 48.49(10)
C8 Ru1 Ru2 152.93(9)
C7 Ru1 Ru2 147.85(8)
C6 Ru1 Ru2 112.27(8)
C9 Ru1 Ru2 116.62(9)
C5 Ru1 Ru2 97.20(8)
C4 Ru2 C2 87.64(15)
C4 Ru2 C3 88.07(16)
C2 Ru2 C3 93.48(14)
C4 Ru2 C13 107.89(14)
C2 Ru2 C13 105.60(13)
C3 Ru2 C13 155.30(14)
C4 Ru2 C12 101.27(14)
C2 Ru2 C12 142.72(13)
C3 Ru2 C12 122.65(14)
C13 Ru2 C12 37.16(12)
C4 Ru2 C14 140.83(14)
C2 Ru2 C14 89.16(13)
C3 Ru2 C14 131.09(13)
C13 Ru2 C14 36.54(12)
C12 Ru2 C14 61.17(13)
C4 Ru2 C10 162.17(14)
C2 Ru2 C10 108.57(13)
C3 Ru2 C10 98.02(13)
C13 Ru2 C10 61.39(12)
C12 Ru2 C10 61.36(12)
C14 Ru2 C10 36.50(11)
C4 Ru2 C11 126.79(15)
C2 Ru2 C11 144.82(13)
C3 Ru2 C11 94.53(14)
C13 Ru2 C11 60.86(12)
C12 Ru2 C11 36.32(11)
C14 Ru2 C11 60.28(12)
C10 Ru2 C11 36.34(12)
C4 Ru2 Ru1 100.57(11)
C2 Ru2 Ru1 47.84(9)
C3 Ru2 Ru1 48.68(11)
C13 Ru2 Ru1 140.26(9)
C12 Ru2 Ru1 156.10(9)
C14 Ru2 Ru1 105.88(9)
C10 Ru2 Ru1 95.98(8)
C11 Ru2 Ru1 120.42(9)
O1 C1 Ru1 176.8(4)
O2 C2 Ru1 139.3(3)
O2 C2 Ru2 136.9(3)
Ru1 C2 Ru2 83.59(13)
O3 C3 Ru2 138.2(3)
O3 C3 Ru1 138.4(3)
Ru2 C3 Ru1 82.83(14)
O4 C4 Ru2 178.1(4)
C9 C5 C6 106.7(3)
C9 C5 C15 125.1(3)
C6 C5 C15 127.1(3)
C9 C5 Ru1 71.47(18)
C6 C5 Ru1 71.18(18)
C15 C5 Ru1 131.8(2)
C7 C6 C5 109.7(3)
C7 C6 Ru1 71.62(18)
C5 C6 Ru1 72.17(17)
C7 C6 H6A 125.1
C5 C6 H6A 125.1
Ru1 C6 H6A 125.1
C6 C7 C8 105.8(3)
C6 C7 C29 127.0(3)
C8 C7 C29 126.5(3)
C6 C7 Ru1 71.91(18)
C8 C7 Ru1 69.79(17)
C29 C7 Ru1 130.1(2)
C9 C8 C7 109.0(3)
C9 C8 Ru1 73.63(18)
C7 C8 Ru1 72.67(18)
C9 C8 H8A 125.3
C7 C8 H8A 125.3
Ru1 C8 H8A 125.3
C8 C9 C5 108.7(3)
C8 C9 Ru1 70.02(19)
C5 C9 Ru1 72.13(19)
C8 C9 H9A 125.6
C5 C9 H9A 125.6
Ru1 C9 H9A 125.6
C14 C10 C11 106.8(3)
C14 C10 C16 128.3(3)
C11 C10 C16 124.0(3)
C14 C10 Ru2 71.13(18)
C11 C10 Ru2 72.19(19)
C16 C10 Ru2 130.3(2)
C12 C11 C10 109.2(3)
C12 C11 Ru2 70.78(18)
C10 C11 Ru2 71.47(19)
C12 C11 H11A 125.4
C10 C11 H11A 125.4
Ru2 C11 H11A 125.4
C11 C12 C13 107.2(3)
C11 C12 C33 126.8(3)
C13 C12 C33 125.0(3)
C11 C12 Ru2 72.90(19)
C13 C12 Ru2 70.89(18)
C33 C12 Ru2 130.5(2)
C14 C13 C12 107.7(3)
C14 C13 Ru2 72.34(18)
C12 C13 Ru2 71.94(18)
C14 C13 H13A 126.0
C12 C13 H13A 126.0
Ru2 C13 H13A 126.0
C13 C14 C10 109.1(3)
C13 C14 Ru2 71.12(19)
C10 C14 Ru2 72.37(19)
C13 C14 H14A 125.4
C10 C14 H14A 125.4
Ru2 C14 H14A 125.4
C5 C15 C17 109.2(3)
C5 C15 C16 114.3(3)
C17 C15 C16 111.7(3)
C5 C15 H15A 107.1
C17 C15 H15A 107.1
C16 C15 H15A 107.1
C10 C16 C23 108.1(3)
C10 C16 C15 113.0(3)
C23 C16 C15 112.2(3)
C10 C16 H16A 107.8
C23 C16 H16A 107.8
C15 C16 H16A 107.8
C22 C17 C18 118.1(3)
C22 C17 C15 120.2(3)
C18 C17 C15 121.6(3)
C19 C18 C17 120.9(4)
C19 C18 H18A 119.5
C17 C18 H18A 119.5
C20 C19 C18 120.3(4)
C20 C19 H19A 119.9
C18 C19 H19A 119.9
C19 C20 C21 120.0(4)
C19 C20 H20A 120.0
C21 C20 H20A 120.0
C20 C21 C22 119.8(4)
C20 C21 H21A 120.1
C22 C21 H21A 120.1
C17 C22 C21 120.9(4)
C17 C22 H22A 119.6
C21 C22 H22A 119.6
C28 C23 C24 117.7(3)
C28 C23 C16 121.6(3)
C24 C23 C16 120.6(3)
C23 C24 C25 120.8(4)
C23 C24 H24A 119.6
C25 C24 H24A 119.6
C26 C25 C24 120.2(4)
C26 C25 H25A 119.9
C24 C25 H25A 119.9
C27 C26 C25 120.0(4)
C27 C26 H26A 120.0
C25 C26 H26A 120.0
C26 C27 C28 119.5(4)
C26 C27 H27A 120.3
C28 C27 H27A 120.3
C23 C28 C27 121.8(4)
C23 C28 H28A 119.1
C27 C28 H28A 119.1
C7 C29 C30 110.8(3)
C7 C29 C31 112.0(3)
C30 C29 C31 108.9(4)
C7 C29 C32 105.9(3)
C30 C29 C32 109.5(4)
C31 C29 C32 109.7(4)
C29 C30 H30A 109.5
C29 C30 H30B 109.5
H30A C30 H30B 109.5
C29 C30 H30C 109.5
H30A C30 H30C 109.5
H30B C30 H30C 109.5
C29 C31 H31A 109.5
C29 C31 H31B 109.5
H31A C31 H31B 109.5
C29 C31 H31C 109.5
H31A C31 H31C 109.5
H31B C31 H31C 109.5
C29 C32 H32A 109.5
C29 C32 H32B 109.5
H32A C32 H32B 109.5
C29 C32 H32C 109.5
H32A C32 H32C 109.5
H32B C32 H32C 109.5
C36 C33 C12 110.7(3)
C36 C33 C35 109.1(4)
C12 C33 C35 111.8(3)
C36 C33 C34 109.8(4)
C12 C33 C34 106.0(3)
C35 C33 C34 109.4(4)
C33 C34 H34A 109.5
C33 C34 H34B 109.5
H34A C34 H34B 109.5
C33 C34 H34C 109.5
H34A C34 H34C 109.5
H34B C34 H34C 109.5
C33 C35 H35A 109.5
C33 C35 H35B 109.5
H35A C35 H35B 109.5
C33 C35 H35C 109.5
H35A C35 H35C 109.5
H35B C35 H35C 109.5
C33 C36 H36A 109.5
C33 C36 H36B 109.5
H36A C36 H36B 109.5
C33 C36 H36C 109.5
H36A C36 H36C 109.5
H36B C36 H36C 109.5

loop_
_geom_bond_atom_site_label_1
_geom_bond_atom_site_label_2
_geom_bond_distance
Ru1 C1 1.872(4)
Ru1 C2 2.018(3)
Ru1 C3 2.048(4)
Ru1 C8 2.225(3)
Ru1 C7 2.263(3)
Ru1 C6 2.267(3)
Ru1 C9 2.271(3)
Ru1 C5 2.280(3)
Ru1 Ru2 2.7052(7)
Ru2 C4 1.868(4)
Ru2 C2 2.041(4)
Ru2 C3 2.042(4)
Ru2 C13 2.246(3)
Ru2 C12 2.260(3)
Ru2 C14 2.262(3)
Ru2 C10 2.278(3)
Ru2 C11 2.288(3)
O1 C1 1.144(4)
O2 C2 1.181(4)
O3 C3 1.176(4)
O4 C4 1.139(5)
C5 C9 1.421(4)
C5 C6 1.430(4)
C5 C15 1.516(4)
C6 C7 1.417(4)
C6 H6A 0.9800
C7 C8 1.445(5)
C7 C29 1.517(5)
C8 C9 1.403(4)
C8 H8A 0.9800
C9 H9A 0.9800
C10 C14 1.422(4)
C10 C11 1.424(5)
C10 C16 1.519(4)
C11 C12 1.418(5)
C11 H11A 0.9800
C12 C13 1.436(5)
C12 C33 1.527(5)
C13 C14 1.413(5)
C13 H13A 0.9800
C14 H14A 0.9800
C15 C17 1.534(4)
C15 C16 1.555(4)
C15 H15A 0.9800
C16 C23 1.526(4)
C16 H16A 0.9800
C17 C22 1.381(5)
C17 C18 1.386(5)
C18 C19 1.379(5)
C18 H18A 0.9300
C19 C20 1.365(6)
C19 H19A 0.9300
C20 C21 1.374(6)
C20 H20A 0.9300
C21 C22 1.387(5)
C21 H21A 0.9300
C22 H22A 0.9300
C23 C28 1.368(5)
C23 C24 1.376(5)
C24 C25 1.390(6)
C24 H24A 0.9300
C25 C26 1.365(6)
C25 H25A 0.9300
C26 C27 1.355(6)
C26 H26A 0.9300
C27 C28 1.394(5)
C27 H27A 0.9300
C28 H28A 0.9300
C29 C30 1.517(5)
C29 C31 1.519(5)
C29 C32 1.547(6)
C30 H30A 0.9600
C30 H30B 0.9600
C30 H30C 0.9600
C31 H31A 0.9600
C31 H31B 0.9600
C31 H31C 0.9600
C32 H32A 0.9600
C32 H32B 0.9600
C32 H32C 0.9600
C33 C36 1.527(6)
C33 C35 1.530(5)
C33 C34 1.535(5)
C34 H34A 0.9600
C34 H34B 0.9600
C34 H34C 0.9600
C35 H35A 0.9600
C35 H35B 0.9600
C35 H35C 0.9600
C36 H36A 0.9600
C36 H36B 0.9600
C36 H36C 0.9600

loop_
_geom_torsion_atom_site_label_1
_geom_torsion_atom_site_label_2
_geom_torsion_atom_site_label_3
_geom_torsion_atom_site_label_4
_geom_torsion
C1 Ru1 Ru2 C4 -3.22(18)
C2 Ru1 Ru2 C4 -76.97(18)
C3 Ru1 Ru2 C4 77.90(19)
C8 Ru1 Ru2 C4 -142.7(2)
C7 Ru1 Ru2 C4 136.5(2)
C6 Ru1 Ru2 C4 147.52(17)
C9 Ru1 Ru2 C4 -145.37(16)
C5 Ru1 Ru2 C4 -177.78(15)
C1 Ru1 Ru2 C2 73.75(18)
C3 Ru1 Ru2 C2 154.87(18)
C8 Ru1 Ru2 C2 -65.8(2)
C7 Ru1 Ru2 C2 -146.5(2)
C6 Ru1 Ru2 C2 -135.51(16)
C9 Ru1 Ru2 C2 -68.40(16)
C5 Ru1 Ru2 C2 -100.81(15)
C1 Ru1 Ru2 C3 -81.12(18)
C2 Ru1 Ru2 C3 -154.87(18)
C8 Ru1 Ru2 C3 139.4(2)
C7 Ru1 Ru2 C3 58.6(2)
C6 Ru1 Ru2 C3 69.63(16)
C9 Ru1 Ru2 C3 136.73(16)
C5 Ru1 Ru2 C3 104.33(16)
C1 Ru1 Ru2 C13 132.29(18)
C2 Ru1 Ru2 C13 58.54(18)
C3 Ru1 Ru2 C13 -146.59(19)
C8 Ru1 Ru2 C13 -7.2(2)
C7 Ru1 Ru2 C13 -88.0(2)
C6 Ru1 Ru2 C13 -76.96(16)
C9 Ru1 Ru2 C13 -9.86(16)
C5 Ru1 Ru2 C13 -42.26(16)
C1 Ru1 Ru2 C12 -159.0(3)
C2 Ru1 Ru2 C12 127.3(3)
C3 Ru1 Ru2 C12 -77.8(3)
C8 Ru1 Ru2 C12 61.5(3)
C7 Ru1 Ru2 C12 -19.2(3)
C6 Ru1 Ru2 C12 -8.2(2)
C9 Ru1 Ru2 C12 58.9(2)
C5 Ru1 Ru2 C12 26.5(2)
C1 Ru1 Ru2 C14 147.60(16)
C2 Ru1 Ru2 C14 73.85(15)
C3 Ru1 Ru2 C14 -131.28(16)
C8 Ru1 Ru2 C14 8.1(2)
C7 Ru1 Ru2 C14 -72.67(19)
C6 Ru1 Ru2 C14 -61.66(13)
C9 Ru1 Ru2 C14 5.45(12)
C5 Ru1 Ru2 C14 -26.96(12)
C1 Ru1 Ru2 C10 -176.55(15)
C2 Ru1 Ru2 C10 109.70(15)
C3 Ru1 Ru2 C10 -95.43(16)
C8 Ru1 Ru2 C10 43.9(2)
C7 Ru1 Ru2 C10 -36.82(18)
C6 Ru1 Ru2 C10 -25.80(13)
C9 Ru1 Ru2 C10 41.30(12)
C5 Ru1 Ru2 C10 8.90(11)
C1 Ru1 Ru2 C11 -147.91(16)
C2 Ru1 Ru2 C11 138.34(16)
C3 Ru1 Ru2 C11 -66.79(17)
C8 Ru1 Ru2 C11 72.6(2)
C7 Ru1 Ru2 C11 -8.2(2)
C6 Ru1 Ru2 C11 2.83(14)
C9 Ru1 Ru2 C11 69.94(14)
C5 Ru1 Ru2 C11 37.53(13)
C2 Ru1 C1 O1 -40(6)
C3 Ru1 C1 O1 -134(6)
C8 Ru1 C1 O1 76(6)
C7 Ru1 C1 O1 114(6)
C6 Ru1 C1 O1 134(6)
C9 Ru1 C1 O1 50(6)
C5 Ru1 C1 O1 77(6)
Ru2 Ru1 C1 O1 -86(6)
C1 Ru1 C2 O2 75.7(4)
C3 Ru1 C2 O2 166.2(4)
C8 Ru1 C2 O2 -22.9(5)
C7 Ru1 C2 O2 -35.9(6)
C6 Ru1 C2 O2 -98.5(4)
C9 Ru1 C2 O2 -51.6(4)
C5 Ru1 C2 O2 -86.9(4)
Ru2 Ru1 C2 O2 -175.2(5)
C1 Ru1 C2 Ru2 -109.12(15)
C3 Ru1 C2 Ru2 -18.59(13)
C8 Ru1 C2 Ru2 152.32(11)
C7 Ru1 C2 Ru2 139.3(2)
C6 Ru1 C2 Ru2 76.8(2)
C9 Ru1 C2 Ru2 123.67(12)
C5 Ru1 C2 Ru2 88.29(12)
C4 Ru2 C2 O2 -78.0(4)
C3 Ru2 C2 O2 -165.9(4)
C13 Ru2 C2 O2 29.9(4)
C12 Ru2 C2 O2 27.6(5)
C14 Ru2 C2 O2 63.0(4)
C10 Ru2 C2 O2 94.4(4)
C11 Ru2 C2 O2 91.1(4)
Ru1 Ru2 C2 O2 175.4(5)
C4 Ru2 C2 Ru1 106.56(15)
C3 Ru2 C2 Ru1 18.64(13)
C13 Ru2 C2 Ru1 -145.52(11)
C12 Ru2 C2 Ru1 -147.86(16)
C14 Ru2 C2 Ru1 -112.49(12)
C10 Ru2 C2 Ru1 -81.03(13)
C11 Ru2 C2 Ru1 -84.3(2)
C4 Ru2 C3 O3 81.9(5)
C2 Ru2 C3 O3 169.4(5)
C13 Ru2 C3 O3 -49.6(6)
C12 Ru2 C3 O3 -20.2(5)
C14 Ru2 C3 O3 -98.6(5)
C10 Ru2 C3 O3 -81.3(5)
C11 Ru2 C3 O3 -44.8(5)
Ru1 Ru2 C3 O3 -172.2(5)
C4 Ru2 C3 Ru1 -105.90(15)
C2 Ru2 C3 Ru1 -18.38(13)
C13 Ru2 C3 Ru1 122.6(3)
C12 Ru2 C3 Ru1 151.94(11)
C14 Ru2 C3 Ru1 73.54(19)
C10 Ru2 C3 Ru1 90.93(13)
C11 Ru2 C3 Ru1 127.34(12)
C1 Ru1 C3 O3 -83.7(5)
C2 Ru1 C3 O3 -169.2(5)
C8 Ru1 C3 O3 26.2(6)
C7 Ru1 C3 O3 21.2(5)
C6 Ru1 C3 O3 52.3(5)
C9 Ru1 C3 O3 91.0(5)
C5 Ru1 C3 O3 86.2(5)
Ru2 Ru1 C3 O3 172.2(5)
C1 Ru1 C3 Ru2 104.19(15)
C2 Ru1 C3 Ru2 18.62(13)
C8 Ru1 C3 Ru2 -145.91(19)
C7 Ru1 C3 Ru2 -150.95(11)
C6 Ru1 C3 Ru2 -119.83(12)
C9 Ru1 C3 Ru2 -81.1(2)
C5 Ru1 C3 Ru2 -85.90(13)
C2 Ru2 C4 O4 17(11)
C3 Ru2 C4 O4 111(11)
C13 Ru2 C4 O4 -88(11)
C12 Ru2 C4 O4 -126(11)
C14 Ru2 C4 O4 -69(11)
C10 Ru2 C4 O4 -139(10)
C11 Ru2 C4 O4 -155(11)
Ru1 Ru2 C4 O4 64(11)
C1 Ru1 C5 C9 -37.4(5)
C2 Ru1 C5 C9 77.1(2)
C3 Ru1 C5 C9 174.99(19)
C8 Ru1 C5 C9 -36.51(18)
C7 Ru1 C5 C9 -79.5(2)
C6 Ru1 C5 C9 -115.8(3)
Ru2 Ru1 C5 C9 126.15(17)
C1 Ru1 C5 C6 78.4(5)
C2 Ru1 C5 C6 -167.12(19)
C3 Ru1 C5 C6 -69.2(2)
C8 Ru1 C5 C6 79.29(19)
C7 Ru1 C5 C6 36.31(18)
C9 Ru1 C5 C6 115.8(3)
Ru2 Ru1 C5 C6 -118.05(17)
C1 Ru1 C5 C15 -158.2(4)
C2 Ru1 C5 C15 -43.8(3)
C3 Ru1 C5 C15 54.1(3)
C8 Ru1 C5 C15 -157.4(3)
C7 Ru1 C5 C15 159.6(3)
C6 Ru1 C5 C15 123.3(4)
C9 Ru1 C5 C15 -120.9(4)
Ru2 Ru1 C5 C15 5.3(3)
C9 C5 C6 C7 0.9(4)
C15 C5 C6 C7 169.2(3)
Ru1 C5 C6 C7 -62.1(2)
C9 C5 C6 Ru1 63.1(2)
C15 C5 C6 Ru1 -128.7(3)
C1 Ru1 C6 C7 -33.8(3)
C2 Ru1 C6 C7 137.8(2)
C3 Ru1 C6 C7 -125.6(2)
C8 Ru1 C6 C7 39.0(2)
C9 Ru1 C6 C7 80.9(2)
C5 Ru1 C6 C7 118.7(3)
Ru2 Ru1 C6 C7 -170.15(17)
C1 Ru1 C6 C5 -152.5(2)
C2 Ru1 C6 C5 19.0(3)
C3 Ru1 C6 C5 115.7(2)
C8 Ru1 C6 C5 -79.7(2)
C7 Ru1 C6 C5 -118.7(3)
C9 Ru1 C6 C5 -37.84(18)
Ru2 Ru1 C6 C5 71.11(19)
C5 C6 C7 C8 0.5(4)
Ru1 C6 C7 C8 -61.9(2)
C5 C6 C7 C29 -170.4(3)
Ru1 C6 C7 C29 127.1(4)
C5 C6 C7 Ru1 62.5(2)
C1 Ru1 C7 C6 156.6(2)
C2 Ru1 C7 C6 -95.9(3)
C3 Ru1 C7 C6 60.4(2)
C8 Ru1 C7 C6 -115.2(3)
C9 Ru1 C7 C6 -78.1(2)
C5 Ru1 C7 C6 -36.49(19)
Ru2 Ru1 C7 C6 17.3(3)
C1 Ru1 C7 C8 -88.2(2)
C2 Ru1 C7 C8 19.3(4)
C3 Ru1 C7 C8 175.63(19)
C6 Ru1 C7 C8 115.2(3)
C9 Ru1 C7 C8 37.12(19)
C5 Ru1 C7 C8 78.7(2)
Ru2 Ru1 C7 C8 132.52(18)
C1 Ru1 C7 C29 33.0(3)
C2 Ru1 C7 C29 140.5(3)
C3 Ru1 C7 C29 -63.2(3)
C8 Ru1 C7 C29 121.2(4)
C6 Ru1 C7 C29 -123.6(4)
C9 Ru1 C7 C29 158.3(3)
C5 Ru1 C7 C29 -160.1(3)
Ru2 Ru1 C7 C29 -106.3(3)
C6 C7 C8 C9 -1.8(4)
C29 C7 C8 C9 169.2(3)
Ru1 C7 C8 C9 -65.2(2)
C6 C7 C8 Ru1 63.4(2)
C29 C7 C8 Ru1 -125.6(3)
C1 Ru1 C8 C9 -143.7(2)
C2 Ru1 C8 C9 -53.9(2)
C3 Ru1 C8 C9 108.8(3)
C7 Ru1 C8 C9 116.5(3)
C6 Ru1 C8 C9 78.6(2)
C5 Ru1 C8 C9 36.56(18)
Ru2 Ru1 C8 C9 -4.0(3)
C1 Ru1 C8 C7 99.8(2)
C2 Ru1 C8 C7 -170.42(18)
C3 Ru1 C8 C7 -7.8(3)
C6 Ru1 C8 C7 -37.90(18)
C9 Ru1 C8 C7 -116.5(3)
C5 Ru1 C8 C7 -80.0(2)
Ru2 Ru1 C8 C7 -120.5(2)
C7 C8 C9 C5 2.4(4)
Ru1 C8 C9 C5 -62.1(2)
C7 C8 C9 Ru1 64.6(2)
C6 C5 C9 C8 -2.1(4)
C15 C5 C9 C8 -170.6(3)
Ru1 C5 C9 C8 60.8(2)
C6 C5 C9 Ru1 -62.9(2)
C15 C5 C9 Ru1 128.6(3)
C1 Ru1 C9 C8 47.2(3)
C2 Ru1 C9 C8 133.7(2)
C3 Ru1 C9 C8 -126.2(2)
C7 Ru1 C9 C8 -38.35(18)
C6 Ru1 C9 C8 -80.3(2)
C5 Ru1 C9 C8 -118.4(3)
Ru2 Ru1 C9 C8 177.98(16)
C1 Ru1 C9 C5 165.5(2)
C2 Ru1 C9 C5 -107.92(19)
C3 Ru1 C9 C5 -7.8(3)
C8 Ru1 C9 C5 118.4(3)
C7 Ru1 C9 C5 80.01(19)
C6 Ru1 C9 C5 38.11(17)
Ru2 Ru1 C9 C5 -63.65(19)
C4 Ru2 C10 C14 93.2(5)
C2 Ru2 C10 C14 -61.3(2)
C3 Ru2 C10 C14 -157.7(2)
C13 Ru2 C10 C14 36.73(19)
C12 Ru2 C10 C14 79.3(2)
C11 Ru2 C10 C14 115.5(3)
Ru1 Ru2 C10 C14 -108.72(18)
C4 Ru2 C10 C11 -22.3(6)
C2 Ru2 C10 C11 -176.82(19)
C3 Ru2 C10 C11 86.7(2)
C13 Ru2 C10 C11 -78.8(2)
C12 Ru2 C10 C11 -36.20(19)
C14 Ru2 C10 C11 -115.5(3)
Ru1 Ru2 C10 C11 135.78(18)
C4 Ru2 C10 C16 -142.2(5)
C2 Ru2 C10 C16 63.3(3)
C3 Ru2 C10 C16 -33.1(3)
C13 Ru2 C10 C16 161.4(3)
C12 Ru2 C10 C16 -156.0(3)
C14 Ru2 C10 C16 124.7(4)
C11 Ru2 C10 C16 -119.8(4)
Ru1 Ru2 C10 C16 15.9(3)
C14 C10 C11 C12 -2.1(4)
C16 C10 C11 C12 -171.8(3)
Ru2 C10 C11 C12 61.0(2)
C14 C10 C11 Ru2 -63.1(2)
C16 C10 C11 Ru2 127.1(3)
C4 Ru2 C11 C12 52.7(3)
C2 Ru2 C11 C12 -113.7(3)
C3 Ru2 C11 C12 143.7(2)
C13 Ru2 C11 C12 -38.6(2)
C14 Ru2 C11 C12 -80.7(2)
C10 Ru2 C11 C12 -118.9(3)
Ru1 Ru2 C11 C12 -172.47(17)
C4 Ru2 C11 C10 171.6(2)
C2 Ru2 C11 C10 5.2(3)
C3 Ru2 C11 C10 -97.4(2)
C13 Ru2 C11 C10 80.4(2)
C12 Ru2 C11 C10 118.9(3)
C14 Ru2 C11 C10 38.18(18)
Ru1 Ru2 C11 C10 -53.5(2)
C10 C11 C12 C13 1.6(4)
Ru2 C11 C12 C13 63.0(2)
C10 C11 C12 C33 170.3(3)
Ru2 C11 C12 C33 -128.2(4)
C10 C11 C12 Ru2 -61.5(2)
C4 Ru2 C12 C11 -139.5(2)
C2 Ru2 C12 C11 119.4(2)
C3 Ru2 C12 C11 -44.5(3)
C13 Ru2 C12 C11 115.7(3)
C14 Ru2 C12 C11 78.1(2)
C10 Ru2 C12 C11 36.2(2)
Ru1 Ru2 C12 C11 16.2(4)
C4 Ru2 C12 C13 104.8(2)
C2 Ru2 C12 C13 3.7(3)
C3 Ru2 C12 C13 -160.2(2)
C14 Ru2 C12 C13 -37.62(19)
C10 Ru2 C12 C13 -79.5(2)
C11 Ru2 C12 C13 -115.7(3)
Ru1 Ru2 C12 C13 -99.5(3)
C4 Ru2 C12 C33 -15.3(3)
C2 Ru2 C12 C33 -116.4(3)
C3 Ru2 C12 C33 79.7(3)
C13 Ru2 C12 C33 -120.1(4)
C14 Ru2 C12 C33 -157.7(4)
C10 Ru2 C12 C33 160.4(4)
C11 Ru2 C12 C33 124.2(4)
Ru1 Ru2 C12 C33 140.4(2)
C11 C12 C13 C14 -0.4(4)
C33 C12 C13 C14 -169.5(3)
Ru2 C12 C13 C14 64.0(2)
C11 C12 C13 Ru2 -64.4(2)
C33 C12 C13 Ru2 126.6(3)
C4 Ru2 C13 C14 158.9(2)
C2 Ru2 C13 C14 66.3(2)
C3 Ru2 C13 C14 -73.0(4)
C12 Ru2 C13 C14 -116.1(3)
C10 Ru2 C13 C14 -36.69(19)
C11 Ru2 C13 C14 -78.4(2)
Ru1 Ru2 C13 C14 25.2(3)
C4 Ru2 C13 C12 -85.1(2)
C2 Ru2 C13 C12 -177.65(19)
C3 Ru2 C13 C12 43.1(4)
C14 Ru2 C13 C12 116.1(3)
C10 Ru2 C13 C12 79.4(2)
C11 Ru2 C13 C12 37.66(19)
Ru1 Ru2 C13 C12 141.32(16)
C12 C13 C14 C10 -0.9(4)
Ru2 C13 C14 C10 62.8(2)
C12 C13 C14 Ru2 -63.7(2)
C11 C10 C14 C13 1.8(4)
C16 C10 C14 C13 171.0(3)
Ru2 C10 C14 C13 -62.0(2)
C11 C10 C14 Ru2 63.8(2)
C16 C10 C14 Ru2 -127.0(3)
C4 Ru2 C14 C13 -32.9(3)
C2 Ru2 C14 C13 -118.1(2)
C3 Ru2 C14 C13 148.0(2)
C12 Ru2 C14 C13 38.27(19)
C10 Ru2 C14 C13 118.1(3)
C11 Ru2 C14 C13 80.1(2)
Ru1 Ru2 C14 C13 -163.53(17)
C4 Ru2 C14 C10 -151.0(2)
C2 Ru2 C14 C10 123.7(2)
C3 Ru2 C14 C10 29.8(3)
C13 Ru2 C14 C10 -118.1(3)
C12 Ru2 C14 C10 -79.9(2)
C11 Ru2 C14 C10 -38.01(18)
Ru1 Ru2 C14 C10 78.33(19)
C9 C5 C15 C17 90.5(4)
C6 C5 C15 C17 -75.8(4)
Ru1 C5 C15 C17 -173.4(2)
C9 C5 C15 C16 -143.6(3)
C6 C5 C15 C16 50.2(4)
Ru1 C5 C15 C16 -47.5(4)
C14 C10 C16 C23 -87.9(4)
C11 C10 C16 C23 79.5(4)
Ru2 C10 C16 C23 174.6(2)
C14 C10 C16 C15 36.8(4)
C11 C10 C16 C15 -155.7(3)
Ru2 C10 C16 C15 -60.7(4)
C5 C15 C16 C10 74.8(3)
C17 C15 C16 C10 -160.5(3)
C5 C15 C16 C23 -162.7(3)
C17 C15 C16 C23 -38.0(4)
C5 C15 C17 C22 -128.0(3)
C16 C15 C17 C22 104.6(4)
C5 C15 C17 C18 53.7(4)
C16 C15 C17 C18 -73.7(4)
C22 C17 C18 C19 -0.1(5)
C15 C17 C18 C19 178.2(3)
C17 C18 C19 C20 -0.1(6)
C18 C19 C20 C21 -0.6(6)
C19 C20 C21 C22 1.5(6)
C18 C17 C22 C21 1.1(6)
C15 C17 C22 C21 -177.3(3)
C20 C21 C22 C17 -1.8(6)
C10 C16 C23 C28 54.1(4)
C15 C16 C23 C28 -71.2(4)
C10 C16 C23 C24 -127.9(4)
C15 C16 C23 C24 106.8(4)
C28 C23 C24 C25 0.6(6)
C16 C23 C24 C25 -177.5(4)
C23 C24 C25 C26 -0.8(8)
C24 C25 C26 C27 0.6(8)
C25 C26 C27 C28 -0.3(8)
C24 C23 C28 C27 -0.3(6)
C16 C23 C28 C27 177.9(4)
C26 C27 C28 C23 0.1(7)
C6 C7 C29 C30 -24.5(5)
C8 C7 C29 C30 166.4(4)
Ru1 C7 C29 C30 72.8(4)
C6 C7 C29 C31 -146.3(4)
C8 C7 C29 C31 44.5(5)
Ru1 C7 C29 C31 -49.0(5)
C6 C7 C29 C32 94.1(4)
C8 C7 C29 C32 -75.0(4)
Ru1 C7 C29 C32 -168.5(3)
C11 C12 C33 C36 32.6(5)
C13 C12 C33 C36 -160.5(4)
Ru2 C12 C33 C36 -66.4(4)
C11 C12 C33 C35 154.4(4)
C13 C12 C33 C35 -38.7(5)
Ru2 C12 C33 C35 55.4(5)
C11 C12 C33 C34 -86.4(5)
C13 C12 C33 C34 80.5(4)
Ru2 C12 C33 C34 174.6(3)
